data_1565897
loop_
_publ_author_name
'Xie, Ning'
'Yu, Hanbo'
'Wang, Jiaxuan'
'Li, Zhiqiang'
'Wei, Jinbei'
'Wang, Yue'

_publ_section_title
;
 Phase- and Halogen-Dependent Room-Temperature Phosphorescence Properties
 of Biphenylnitrile Derivatives
;
_journal_issue 49
_journal_name_full 'The Journal of Physical Chemistry C'
_journal_page_first 27489
_journal_page_last 27496
_journal_paper_doi 10.1021/acs.jpcc.1c09305
_journal_volume 125
_journal_year 2021
_chemical_formula_moiety 'C13 H8 F N'
_chemical_formula_sum 'C13 H8 F N'
_chemical_formula_weight 197.20
_space_group_crystal_system orthorhombic
_space_group_IT_number 61
_space_group_name_Hall '-P 2ac 2ab'
_space_group_name_H-M_alt 'P b c a'
_atom_sites_solution_hydrogens geom
_audit_creation_date 2021-08-30
_audit_creation_method
;
Olex2 1.2
(compiled 2018.04.18 svn.r3501 for OlexSys, GUI svn.r5488)
;
_cell_angle_alpha 90
_cell_angle_beta 90
_cell_angle_gamma 90
_cell_formula_units_Z 8
_cell_length_a 11.7566(5)
_cell_length_b 7.5793(3)
_cell_length_c 22.5745(8)
_cell_measurement_reflns_used 9833
_cell_measurement_temperature 100(2)
_cell_measurement_theta_max 27.49
_cell_measurement_theta_min 2.50
_cell_volume 2011.54(14)
_computing_cell_refinement 'SAINT V8.40A (?, 2016)'
_computing_data_reduction 'SAINT V8.40A (?, 2016)'
_computing_molecular_graphics 'Olex2 (Dolomanov et al., 2009)'
_computing_publication_material 'Olex2 (Dolomanov et al., 2009)'
_computing_structure_refinement 'XL (Sheldrick, 2008)'
_diffrn_ambient_temperature 100.0
_diffrn_measured_fraction_theta_full 0.999
_diffrn_measured_fraction_theta_max 1.000
_diffrn_measurement_device_type 'Bruker APEX-II CCD'
_diffrn_measurement_method '\f and \w scans'
_diffrn_radiation_type MoK\a
_diffrn_radiation_wavelength 0.71073
_diffrn_reflns_av_R_equivalents 0.0592
_diffrn_reflns_av_unetI/netI 0.0246
_diffrn_reflns_Laue_measured_fraction_full 0.999
_diffrn_reflns_Laue_measured_fraction_max 1.000
_diffrn_reflns_limit_h_max 15
_diffrn_reflns_limit_h_min -15
_diffrn_reflns_limit_k_max 9
_diffrn_reflns_limit_k_min -9
_diffrn_reflns_limit_l_max 29
_diffrn_reflns_limit_l_min -28
_diffrn_reflns_number 40747
_diffrn_reflns_point_group_measured_fraction_full 0.999
_diffrn_reflns_point_group_measured_fraction_max 1.000
_diffrn_reflns_theta_full 25.242
_diffrn_reflns_theta_max 27.489
_diffrn_reflns_theta_min 2.501
_diffrn_standards_number 0
_exptl_absorpt_coefficient_mu 0.090
_exptl_absorpt_correction_T_max 0.991
_exptl_absorpt_correction_T_min 0.990
_exptl_absorpt_correction_type none
_exptl_crystal_colour white
_exptl_crystal_density_diffrn 1.302
_exptl_crystal_description block
_exptl_crystal_F_000 816
_exptl_crystal_size_max 0.15
_exptl_crystal_size_mid 0.14
_exptl_crystal_size_min 0.13
_refine_diff_density_max 0.196
_refine_diff_density_min -0.174
_refine_diff_density_rms 0.036
_refine_ls_extinction_method none
_refine_ls_goodness_of_fit_ref 1.052
_refine_ls_hydrogen_treatment constr
_refine_ls_matrix_type full
_refine_ls_number_parameters 136
_refine_ls_number_reflns 2305
_refine_ls_number_restraints 0
_refine_ls_restrained_S_all 1.052
_refine_ls_R_factor_all 0.0811
_refine_ls_R_factor_gt 0.0501
_refine_ls_shift/su_max 0.000
_refine_ls_shift/su_mean 0.000
_refine_ls_structure_factor_coef Fsqd
_refine_ls_weighting_details 'w=1/[\s^2^(Fo^2^)+(0.0597P)^2^+0.6795P] where P=(Fo^2^+2Fc^2^)/3'
_refine_ls_weighting_scheme calc
_refine_ls_wR_factor_gt 0.1254
_refine_ls_wR_factor_ref 0.1533
_reflns_Friedel_coverage 0.000
_reflns_Friedel_fraction_full 0.993
_reflns_Friedel_fraction_max 0.993
_reflns_number_gt 1542
_reflns_number_total 2305
_reflns_threshold_expression 'I > 2\s(I)'
_cod_data_source_file jp1c09305_si_005.cif
_cod_data_source_block 1
_cod_database_code 1565897
_shelx_shelxl_version_number 2014/7
_shelx_space_group_comment
;
The symmetry employed for this shelxl refinement is uniquely defined
by the following loop, which should always be used as a source of
symmetry information in preference to the above space-group names.
They are only intended as comments.
;
_olex2_refinement_description
;
1. Fixed Uiso
 At 1.2 times of:
  All C(H) groups
2.a Aromatic/amide H refined with riding coordinates:
 C3(H3), C4(H4), C7(H7), C8(H8), C10(H10), C11(H11), C12(H12), C13(H13)
;
_olex2_submission_special_instructions 'No special instructions were received'

loop_
_space_group_symop_operation_xyz
'x, y, z'
'x+1/2, -y+1/2, -z'
'-x, y+1/2, -z+1/2'
'-x+1/2, -y, z+1/2'
'-x, -y, -z'
'-x-1/2, y-1/2, z'
'x, -y-1/2, z-1/2'
'x-1/2, y, -z-1/2'

loop_
_atom_site_label
_atom_site_type_symbol
_atom_site_fract_x
_atom_site_fract_y
_atom_site_fract_z
_atom_site_U_iso_or_equiv
_atom_site_adp_type
_atom_site_occupancy
_atom_site_site_symmetry_order
_atom_site_calc_flag
_atom_site_refinement_flags_posn
_atom_site_refinement_flags_adp
_atom_site_refinement_flags_occupancy
_atom_site_disorder_assembly
_atom_site_disorder_group
N1 N 0.1520(2) 0.4801(4) 0.58915(9) 0.1069(8) Uani 1 1 d . . . . .
F2 F 0.43861(12) 0.0884(2) 0.14642(6) 0.0951(5) Uani 1 1 d . . . . .
C1 C 0.1878(2) 0.4348(3) 0.54555(10) 0.0757(6) Uani 1 1 d . . . . .
C2 C 0.22768(18) 0.3789(3) 0.48839(9) 0.0634(5) Uani 1 1 d . . . . .
C3 C 0.34354(18) 0.3662(3) 0.47655(9) 0.0658(5) Uani 1 1 d . . . . .
H3 H 0.3974 0.3917 0.5067 0.079 Uiso 1 1 calc R . . . .
C4 C 0.37998(17) 0.3168(3) 0.42125(9) 0.0624(5) Uani 1 1 d . . . . .
H4 H 0.4593 0.3092 0.4136 0.075 Uiso 1 1 calc R . . . .
C5 C 0.30328(15) 0.2775(2) 0.37596(8) 0.0527(4) Uani 1 1 d . . . . .
C6 C 0.34077(14) 0.2287(2) 0.31579(8) 0.0515(4) Uani 1 1 d . . . . .
C7 C 0.27415(16) 0.2709(3) 0.26647(8) 0.0588(5) Uani 1 1 d . . . . .
H7 H 0.2047 0.3327 0.2722 0.071 Uiso 1 1 calc R . . . .
C8 C 0.30637(17) 0.2252(3) 0.20994(9) 0.0652(5) Uani 1 1 d . . . . .
H8 H 0.2602 0.2546 0.1768 0.078 Uiso 1 1 calc R . . . .
C9 C 0.40657(18) 0.1365(3) 0.20266(9) 0.0652(5) Uani 1 1 d . . . . .
C10 C 0.15021(18) 0.3382(3) 0.44436(9) 0.0677(5) Uani 1 1 d . . . . .
H10 H 0.0710 0.3452 0.4522 0.081 Uiso 1 1 calc R . . . .
C11 C 0.18761(16) 0.2878(3) 0.38948(9) 0.0617(5) Uani 1 1 d . . . . .
H11 H 0.1334 0.2591 0.3598 0.074 Uiso 1 1 calc R . . . .
C12 C 0.47610(17) 0.0929(3) 0.24909(10) 0.0664(5) Uani 1 1 d . . . . .
H12 H 0.5455 0.0316 0.2426 0.080 Uiso 1 1 calc R . . . .
C13 C 0.44294(16) 0.1399(2) 0.30555(9) 0.0600(5) Uani 1 1 d . . . . .
H13 H 0.4906 0.1113 0.3381 0.072 Uiso 1 1 calc R . . . .

loop_
_atom_site_aniso_label
_atom_site_aniso_U_11
_atom_site_aniso_U_22
_atom_site_aniso_U_33
_atom_site_aniso_U_23
_atom_site_aniso_U_13
_atom_site_aniso_U_12
N1 0.1147(18) 0.134(2) 0.0723(13) -0.0018(14) 0.0196(13) -0.0013(16)
F2 0.0947(10) 0.1099(11) 0.0808(9) -0.0187(8) 0.0243(7) 0.0018(8)
C1 0.0832(15) 0.0764(14) 0.0676(13) 0.0071(11) 0.0129(12) -0.0005(12)
C2 0.0759(14) 0.0527(11) 0.0615(11) 0.0084(9) 0.0095(10) 0.0016(9)
C3 0.0680(12) 0.0623(12) 0.0670(12) 0.0043(10) -0.0040(10) -0.0032(10)
C4 0.0571(11) 0.0612(11) 0.0689(12) 0.0034(9) 0.0001(9) -0.0009(9)
C5 0.0516(9) 0.0403(9) 0.0663(11) 0.0073(8) -0.0013(8) -0.0002(7)
C6 0.0494(9) 0.0407(9) 0.0644(11) 0.0041(8) 0.0021(8) -0.0019(7)
C7 0.0542(10) 0.0519(10) 0.0702(12) 0.0040(9) -0.0006(9) 0.0052(8)
C8 0.0671(12) 0.0658(12) 0.0626(12) 0.0002(9) -0.0012(9) 0.0007(10)
C9 0.0668(12) 0.0603(11) 0.0685(12) -0.0066(10) 0.0127(10) -0.0060(10)
C10 0.0599(11) 0.0677(12) 0.0754(13) 0.0087(10) 0.0079(10) -0.0012(10)
C11 0.0568(11) 0.0616(12) 0.0667(12) 0.0052(9) 0.0019(9) -0.0019(9)
C12 0.0559(11) 0.0552(11) 0.0880(14) -0.0024(10) 0.0128(10) 0.0013(9)
C13 0.0507(10) 0.0509(10) 0.0783(13) 0.0063(9) -0.0015(9) 0.0022(8)

loop_
_atom_type_symbol
_atom_type_description
_atom_type_scat_dispersion_real
_atom_type_scat_dispersion_imag
_atom_type_scat_source
C C 0.0033 0.0016 'International Tables Vol C Tables 4.2.6.8 and 6.1.1.4'
H H 0.0000 0.0000 'International Tables Vol C Tables 4.2.6.8 and 6.1.1.4'
F F 0.0171 0.0103 'International Tables Vol C Tables 4.2.6.8 and 6.1.1.4'
N N 0.0061 0.0033 'International Tables Vol C Tables 4.2.6.8 and 6.1.1.4'

loop_
_geom_angle_atom_site_label_1
_geom_angle_atom_site_label_2
_geom_angle_atom_site_label_3
_geom_angle
_geom_angle_site_symmetry_1
_geom_angle_site_symmetry_3
_geom_angle_publ_flag
N1 C1 C2 176.9(3) . . ?
C3 C2 C1 120.8(2) . . ?
C10 C2 C1 119.8(2) . . ?
C10 C2 C3 119.42(19) . . ?
C2 C3 H3 120.0 . . ?
C4 C3 C2 120.0(2) . . ?
C4 C3 H3 120.0 . . ?
C3 C4 H4 119.2 . . ?
C3 C4 C5 121.55(19) . . ?
C5 C4 H4 119.2 . . ?
C4 C5 C6 122.35(16) . . ?
C4 C5 C11 117.21(18) . . ?
C11 C5 C6 120.43(17) . . ?
C7 C6 C5 120.56(16) . . ?
C13 C6 C5 122.03(17) . . ?
C13 C6 C7 117.41(17) . . ?
C6 C7 H7 119.1 . . ?
C8 C7 C6 121.80(18) . . ?
C8 C7 H7 119.1 . . ?
C7 C8 H8 120.9 . . ?
C9 C8 C7 118.21(19) . . ?
C9 C8 H8 120.9 . . ?
C8 C9 F2 118.6(2) . . ?
C8 C9 C12 122.8(2) . . ?
C12 C9 F2 118.64(19) . . ?
C2 C10 H10 120.0 . . ?
C11 C10 C2 120.1(2) . . ?
C11 C10 H10 120.0 . . ?
C5 C11 H11 119.1 . . ?
C10 C11 C5 121.77(19) . . ?
C10 C11 H11 119.1 . . ?
C9 C12 H12 120.8 . . ?
C9 C12 C13 118.41(18) . . ?
C13 C12 H12 120.8 . . ?
C6 C13 H13 119.3 . . ?
C12 C13 C6 121.37(19) . . ?
C12 C13 H13 119.3 . . ?

loop_
_geom_bond_atom_site_label_1
_geom_bond_atom_site_label_2
_geom_bond_distance
_geom_bond_site_symmetry_2
_geom_bond_publ_flag
N1 C1 1.124(3) . ?
F2 C9 1.374(2) . ?
C1 C2 1.437(3) . ?
C2 C3 1.391(3) . ?
C2 C10 1.383(3) . ?
C3 H3 0.9500 . ?
C3 C4 1.372(3) . ?
C4 H4 0.9500 . ?
C4 C5 1.395(3) . ?
C5 C6 1.475(3) . ?
C5 C11 1.396(3) . ?
C6 C7 1.398(2) . ?
C6 C13 1.396(3) . ?
C7 H7 0.9500 . ?
C7 C8 1.375(3) . ?
C8 H8 0.9500 . ?
C8 C9 1.366(3) . ?
C9 C12 1.370(3) . ?
C10 H10 0.9500 . ?
C10 C11 1.369(3) . ?
C11 H11 0.9500 . ?
C12 H12 0.9500 . ?
C12 C13 1.380(3) . ?
C13 H13 0.9500 . ?

loop_
_geom_torsion_atom_site_label_1
_geom_torsion_atom_site_label_2
_geom_torsion_atom_site_label_3
_geom_torsion_atom_site_label_4
_geom_torsion
_geom_torsion_site_symmetry_1
_geom_torsion_site_symmetry_2
_geom_torsion_site_symmetry_3
_geom_torsion_site_symmetry_4
_geom_torsion_publ_flag
F2 C9 C12 C13 -179.33(17) . . . . ?
C1 C2 C3 C4 -178.36(19) . . . . ?
C1 C2 C10 C11 178.8(2) . . . . ?
C2 C3 C4 C5 -0.3(3) . . . . ?
C2 C10 C11 C5 -0.6(3) . . . . ?
C3 C2 C10 C11 -0.7(3) . . . . ?
C3 C4 C5 C6 178.38(17) . . . . ?
C3 C4 C5 C11 -1.0(3) . . . . ?
C4 C5 C6 C7 -149.15(18) . . . . ?
C4 C5 C6 C13 30.7(3) . . . . ?
C4 C5 C11 C10 1.5(3) . . . . ?
C5 C6 C7 C8 -179.26(17) . . . . ?
C5 C6 C13 C12 179.06(17) . . . . ?
C6 C5 C11 C10 -177.89(17) . . . . ?
C6 C7 C8 C9 -0.1(3) . . . . ?
C7 C6 C13 C12 -1.1(3) . . . . ?
C7 C8 C9 F2 179.13(18) . . . . ?
C7 C8 C9 C12 -0.5(3) . . . . ?
C8 C9 C12 C13 0.3(3) . . . . ?
C9 C12 C13 C6 0.5(3) . . . . ?
C10 C2 C3 C4 1.2(3) . . . . ?
C11 C5 C6 C7 30.2(2) . . . . ?
C11 C5 C6 C13 -149.94(18) . . . . ?
C13 C6 C7 C8 0.9(3) . . . . ?
